data_4079995
loop_
_publ_author_name
'Hicks, Jamie'
'Hadlington, Terrance J.'
'Schenk, Christian'
'Li, Jiaye'
'Jones, Cameron'

_publ_section_title
;
 Utilizing Steric Bulk to Stabilize Molybdenum Aminogermylyne and
 Aminogermylene Complexes
;
_journal_issue 1
_journal_name_full Organometallics
_journal_page_first 323
_journal_paper_doi 10.1021/om301144h
_journal_volume 32
_journal_year 2013
_chemical_formula_sum 'C44 H41 Ge Mo N O3 Si'
_chemical_formula_weight 828.40
_chemical_name_systematic
; 
 ? 
;
_space_group_IT_number 2
_symmetry_cell_setting triclinic
_symmetry_space_group_name_Hall '-P 1'
_symmetry_space_group_name_H-M 'P -1'
_atom_sites_solution_hydrogens geom
_atom_sites_solution_primary direct
_atom_sites_solution_secondary difmap
_audit_creation_method SHELXL-97
_cell_angle_alpha 97.282(2)
_cell_angle_beta 98.670(2)
_cell_angle_gamma 103.088(2)
_cell_formula_units_Z 2
_cell_length_a 10.5025(3)
_cell_length_b 11.1486(3)
_cell_length_c 17.1700(4)
_cell_measurement_temperature 123(2)
_cell_volume 1908.59(9)
_computing_structure_refinement 'SHELXL-97 (Sheldrick, 1997)'
_computing_structure_solution 'SHELXS-97 (Sheldrick, 1990)'
_diffrn_ambient_temperature 123(2)
_diffrn_measured_fraction_theta_full 0.998
_diffrn_measured_fraction_theta_max 0.998
_diffrn_measurement_device_type 'Oxford Gemini Ultra'
_diffrn_radiation_monochromator graphite
_diffrn_radiation_source 'Enhance (Mo) X-ray Source'
_diffrn_radiation_type MoK\a
_diffrn_radiation_wavelength 0.71073
_diffrn_reflns_av_R_equivalents 0.0285
_diffrn_reflns_av_sigmaI/netI 0.0287
_diffrn_reflns_limit_h_max 12
_diffrn_reflns_limit_h_min -12
_diffrn_reflns_limit_k_max 13
_diffrn_reflns_limit_k_min -13
_diffrn_reflns_limit_l_max 21
_diffrn_reflns_limit_l_min -21
_diffrn_reflns_number 27485
_diffrn_reflns_theta_full 26.00
_diffrn_reflns_theta_max 26.00
_diffrn_reflns_theta_min 3.07
_exptl_absorpt_coefficient_mu 1.188
_exptl_absorpt_correction_T_max 0.851
_exptl_absorpt_correction_T_min 0.814
_exptl_absorpt_correction_type multi-scan
_exptl_absorpt_process_details 'SCALE3 ABSPACK'
_exptl_crystal_colour orange
_exptl_crystal_density_diffrn 1.441
_exptl_crystal_density_method 'not measured'
_exptl_crystal_description block
_exptl_crystal_F_000 848
_exptl_crystal_size_max 0.18
_exptl_crystal_size_mid 0.16
_exptl_crystal_size_min 0.13
_refine_diff_density_max 0.580
_refine_diff_density_min -0.426
_refine_diff_density_rms 0.065
_refine_ls_extinction_method none
_refine_ls_goodness_of_fit_ref 1.035
_refine_ls_hydrogen_treatment constr
_refine_ls_matrix_type full
_refine_ls_number_parameters 464
_refine_ls_number_reflns 7476
_refine_ls_number_restraints 0
_refine_ls_restrained_S_all 1.035
_refine_ls_R_factor_all 0.0334
_refine_ls_R_factor_gt 0.0267
_refine_ls_shift/su_max 0.001
_refine_ls_shift/su_mean 0.000
_refine_ls_structure_factor_coef Fsqd
_refine_ls_weighting_details 'calc w=1/[\s^2^(Fo^2^)+(0.0262P)^2^+1.6784P] where P=(Fo^2^+2Fc^2^)/3'
_refine_ls_weighting_scheme calc
_refine_ls_wR_factor_gt 0.0618
_refine_ls_wR_factor_ref 0.0657
_reflns_number_gt 6555
_reflns_number_total 7476
_reflns_threshold_expression >2sigma(I)
_cod_data_source_file om301144h_si_002.cif
_cod_data_source_block compound1
_cod_original_sg_symbol_H-M P-1
_cod_database_code 4079995

loop_
_symmetry_equiv_pos_as_xyz
'x, y, z'
'-x, -y, -z'

loop_
_atom_site_label
_atom_site_type_symbol
_atom_site_fract_x
_atom_site_fract_y
_atom_site_fract_z
_atom_site_U_iso_or_equiv
_atom_site_adp_type
_atom_site_occupancy
_atom_site_symmetry_multiplicity
_atom_site_calc_flag
_atom_site_refinement_flags
Mo1 Mo 0.808989(18) 0.740289(16) 0.027914(11) 0.01712(6) Uani 1 1 d .
Ge1 Ge 0.78556(2) 0.77450(2) 0.185351(13) 0.01605(6) Uani 1 1 d .
Si1 Si 0.54307(6) 0.93486(5) 0.17350(4) 0.01763(13) Uani 1 1 d .
O1 O 0.68265(19) 0.84126(18) -0.11824(11) 0.0382(4) Uani 1 1 d .
N1 N 0.65181(17) 0.84907(15) 0.21502(10) 0.0157(4) Uani 1 1 d .
C1 C 0.6450(2) 0.83321(19) 0.29726(12) 0.0157(4) Uani 1 1 d .
O2 O 0.91921(17) 1.02855(15) 0.07934(10) 0.0306(4) Uani 1 1 d .
C2 C 0.5621(2) 0.72505(19) 0.31431(13) 0.0175(4) Uani 1 1 d .
O3 O 0.50920(16) 0.65185(15) 0.03801(10) 0.0266(4) Uani 1 1 d .
C3 C 0.5524(2) 0.7162(2) 0.39347(13) 0.0218(5) Uani 1 1 d .
H3 H 0.4935 0.6448 0.4045 0.026 Uiso 1 1 calc R
C4 C 0.6250(2) 0.8073(2) 0.45669(13) 0.0228(5) Uani 1 1 d .
C5 C 0.7111(2) 0.9109(2) 0.43912(13) 0.0201(5) Uani 1 1 d .
H5 H 0.7637 0.9734 0.4818 0.024 Uiso 1 1 calc R
C6 C 0.7225(2) 0.92549(19) 0.36123(13) 0.0175(4) Uani 1 1 d .
C7 C 0.6143(3) 0.7950(3) 0.54232(14) 0.0352(6) Uani 1 1 d .
H7A H 0.5282 0.8068 0.5524 0.053 Uiso 1 1 calc R
H7B H 0.6861 0.8585 0.5784 0.053 Uiso 1 1 calc R
H7C H 0.6218 0.7117 0.5516 0.053 Uiso 1 1 calc R
C8 C 0.4963(2) 0.61293(19) 0.24874(13) 0.0174(4) Uani 1 1 d .
H8 H 0.4772 0.6459 0.1979 0.021 Uiso 1 1 calc R
C9 C 0.5907(2) 0.52892(19) 0.23648(13) 0.0184(4) Uani 1 1 d .
C10 C 0.5768(2) 0.4566(2) 0.16179(14) 0.0225(5) Uani 1 1 d .
H10 H 0.5129 0.4646 0.1186 0.027 Uiso 1 1 calc R
C11 C 0.6547(2) 0.3735(2) 0.14953(15) 0.0276(5) Uani 1 1 d .
H11 H 0.6440 0.3250 0.0982 0.033 Uiso 1 1 calc R
C12 C 0.7481(2) 0.3609(2) 0.21198(15) 0.0280(5) Uani 1 1 d .
H12 H 0.8017 0.3040 0.2038 0.034 Uiso 1 1 calc R
C13 C 0.7628(2) 0.4317(2) 0.28621(15) 0.0286(5) Uani 1 1 d .
H13 H 0.8263 0.4229 0.3293 0.034 Uiso 1 1 calc R
C14 C 0.6857(2) 0.5152(2) 0.29838(14) 0.0253(5) Uani 1 1 d .
H14 H 0.6977 0.5640 0.3497 0.030 Uiso 1 1 calc R
C15 C 0.3629(2) 0.53849(19) 0.26398(12) 0.0182(4) Uani 1 1 d .
C16 C 0.3418(2) 0.4151(2) 0.27571(14) 0.0238(5) Uani 1 1 d .
H16 H 0.4115 0.3739 0.2747 0.029 Uiso 1 1 calc R
C17 C 0.2185(2) 0.3514(2) 0.28897(15) 0.0278(5) Uani 1 1 d .
H17 H 0.2056 0.2675 0.2978 0.033 Uiso 1 1 calc R
C18 C 0.1154(2) 0.4086(2) 0.28938(14) 0.0253(5) Uani 1 1 d .
H18 H 0.0316 0.3643 0.2981 0.030 Uiso 1 1 calc R
C19 C 0.1349(2) 0.5314(2) 0.27698(14) 0.0254(5) Uani 1 1 d .
H19 H 0.0642 0.5717 0.2768 0.030 Uiso 1 1 calc R
C20 C 0.2579(2) 0.5949(2) 0.26494(14) 0.0241(5) Uani 1 1 d .
H20 H 0.2708 0.6794 0.2571 0.029 Uiso 1 1 calc R
C21 C 0.8250(2) 1.03606(19) 0.34433(13) 0.0176(4) Uani 1 1 d .
H21 H 0.7831 1.0615 0.2949 0.021 Uiso 1 1 calc R
C22 C 0.8624(2) 1.15158(19) 0.40985(13) 0.0202(5) Uani 1 1 d .
C23 C 0.9933(2) 1.2119(2) 0.44295(13) 0.0238(5) Uani 1 1 d .
H23 H 1.0629 1.1796 0.4262 0.029 Uiso 1 1 calc R
C24 C 1.0245(3) 1.3190(2) 0.50021(15) 0.0332(6) Uani 1 1 d .
H24 H 1.1150 1.3594 0.5220 0.040 Uiso 1 1 calc R
C25 C 0.9253(3) 1.3669(2) 0.52560(15) 0.0345(6) Uani 1 1 d .
H25 H 0.9470 1.4396 0.5653 0.041 Uiso 1 1 calc R
C26 C 0.7939(3) 1.3087(2) 0.49302(15) 0.0326(6) Uani 1 1 d .
H26 H 0.7249 1.3418 0.5099 0.039 Uiso 1 1 calc R
C27 C 0.7629(3) 1.2022(2) 0.43584(14) 0.0277(5) Uani 1 1 d .
H27 H 0.6722 1.1627 0.4138 0.033 Uiso 1 1 calc R
C28 C 0.9460(2) 0.99350(18) 0.32463(13) 0.0178(4) Uani 1 1 d .
C29 C 1.0033(2) 0.9164(2) 0.36913(14) 0.0229(5) Uani 1 1 d .
H29 H 0.9661 0.8889 0.4128 0.028 Uiso 1 1 calc R
C30 C 1.1136(2) 0.8797(2) 0.35025(15) 0.0278(5) Uani 1 1 d .
H30 H 1.1515 0.8268 0.3808 0.033 Uiso 1 1 calc R
C31 C 1.1690(2) 0.9197(2) 0.28724(15) 0.0288(5) Uani 1 1 d .
H31 H 1.2452 0.8946 0.2747 0.035 Uiso 1 1 calc R
C32 C 1.1138(2) 0.9961(2) 0.24228(15) 0.0287(5) Uani 1 1 d .
H32 H 1.1513 1.0230 0.1985 0.034 Uiso 1 1 calc R
C33 C 1.0031(2) 1.0334(2) 0.26161(14) 0.0227(5) Uani 1 1 d .
H33 H 0.9662 1.0870 0.2312 0.027 Uiso 1 1 calc R
C34 C 0.5151(2) 1.0501(2) 0.25413(14) 0.0247(5) Uani 1 1 d .
H34A H 0.4979 1.0094 0.3002 0.037 Uiso 1 1 calc R
H34B H 0.4383 1.0811 0.2341 0.037 Uiso 1 1 calc R
H34C H 0.5943 1.1202 0.2704 0.037 Uiso 1 1 calc R
C35 C 0.6147(2) 1.0230(2) 0.09906(14) 0.0250(5) Uani 1 1 d .
H35A H 0.7034 1.0756 0.1236 0.038 Uiso 1 1 calc R
H35B H 0.5570 1.0758 0.0810 0.038 Uiso 1 1 calc R
H35C H 0.6216 0.9642 0.0533 0.038 Uiso 1 1 calc R
C36 C 0.3737(2) 0.8372(2) 0.12344(14) 0.0253(5) Uani 1 1 d .
H36A H 0.3795 0.7906 0.0723 0.038 Uiso 1 1 calc R
H36B H 0.3134 0.8915 0.1141 0.038 Uiso 1 1 calc R
H36C H 0.3396 0.7785 0.1578 0.038 Uiso 1 1 calc R
C37 C 1.0027(2) 0.6804(2) 0.07478(16) 0.0285(5) Uani 1 1 d .
H37 H 1.0602 0.7250 0.1228 0.034 Uiso 1 1 calc R
C38 C 1.0103(3) 0.7074(2) -0.00265(17) 0.0330(6) Uani 1 1 d .
H38 H 1.0738 0.7730 -0.0162 0.040 Uiso 1 1 calc R
C39 C 0.9063(3) 0.6193(3) -0.05642(16) 0.0393(7) Uani 1 1 d .
H39 H 0.8875 0.6151 -0.1127 0.047 Uiso 1 1 calc R
C40 C 0.8351(3) 0.5387(2) -0.01216(17) 0.0352(6) Uani 1 1 d .
H40 H 0.7597 0.4708 -0.0332 0.042 Uiso 1 1 calc R
C41 C 0.8957(2) 0.5766(2) 0.06861(15) 0.0280(5) Uani 1 1 d .
H41 H 0.8686 0.5383 0.1118 0.034 Uiso 1 1 calc R
C42 C 0.7283(2) 0.8030(2) -0.06455(14) 0.0247(5) Uani 1 1 d .
C43 C 0.8729(2) 0.9220(2) 0.06460(13) 0.0230(5) Uani 1 1 d .
C44 C 0.6213(2) 0.6908(2) 0.03854(12) 0.0193(5) Uani 1 1 d .

loop_
_atom_site_aniso_label
_atom_site_aniso_U_11
_atom_site_aniso_U_22
_atom_site_aniso_U_33
_atom_site_aniso_U_23
_atom_site_aniso_U_13
_atom_site_aniso_U_12
Mo1 0.02046(11) 0.01650(10) 0.01662(10) 0.00303(7) 0.00540(7) 0.00770(7)
Ge1 0.01714(12) 0.01586(11) 0.01527(12) 0.00272(9) 0.00341(9) 0.00403(9)
Si1 0.0179(3) 0.0176(3) 0.0172(3) 0.0021(2) 0.0022(2) 0.0050(2)
O1 0.0475(12) 0.0459(11) 0.0282(10) 0.0175(9) 0.0056(8) 0.0205(9)
N1 0.0159(9) 0.0160(8) 0.0139(9) 0.0012(7) 0.0028(7) 0.0018(7)
C1 0.0145(10) 0.0179(10) 0.0152(10) 0.0023(8) 0.0033(8) 0.0048(8)
O2 0.0388(10) 0.0197(9) 0.0338(10) 0.0068(7) 0.0111(8) 0.0045(7)
C2 0.0165(11) 0.0170(10) 0.0167(11) -0.0003(8) 0.0022(8) 0.0023(8)
O3 0.0210(9) 0.0309(9) 0.0254(9) 0.0004(7) 0.0024(7) 0.0051(7)
C3 0.0209(12) 0.0214(11) 0.0210(12) 0.0037(9) 0.0071(9) -0.0015(9)
C4 0.0225(12) 0.0267(12) 0.0178(11) 0.0034(9) 0.0058(9) 0.0025(9)
C5 0.0179(11) 0.0215(11) 0.0170(11) -0.0022(9) 0.0014(9) 0.0007(9)
C6 0.0159(11) 0.0171(10) 0.0186(11) 0.0008(8) 0.0030(8) 0.0036(8)
C7 0.0360(15) 0.0426(15) 0.0189(13) 0.0024(11) 0.0077(11) -0.0069(12)
C8 0.0182(11) 0.0156(10) 0.0162(11) 0.0016(8) 0.0028(8) 0.0009(8)
C9 0.0172(11) 0.0151(10) 0.0205(11) 0.0032(9) 0.0050(9) -0.0021(8)
C10 0.0244(12) 0.0186(11) 0.0215(12) 0.0017(9) 0.0013(9) 0.0021(9)
C11 0.0319(14) 0.0218(12) 0.0260(13) -0.0021(10) 0.0043(10) 0.0044(10)
C12 0.0239(13) 0.0229(12) 0.0373(14) 0.0034(10) 0.0069(11) 0.0061(10)
C13 0.0213(12) 0.0320(13) 0.0304(14) 0.0045(11) -0.0020(10) 0.0073(10)
C14 0.0227(12) 0.0279(12) 0.0220(12) 0.0001(10) 0.0013(9) 0.0036(10)
C15 0.0178(11) 0.0190(10) 0.0140(10) 0.0004(8) 0.0007(8) -0.0006(8)
C16 0.0201(12) 0.0198(11) 0.0308(13) 0.0054(10) 0.0037(10) 0.0035(9)
C17 0.0257(13) 0.0200(11) 0.0356(14) 0.0093(10) 0.0063(10) -0.0014(9)
C18 0.0190(12) 0.0291(12) 0.0237(12) 0.0037(10) 0.0046(9) -0.0026(9)
C19 0.0220(12) 0.0308(13) 0.0246(12) 0.0033(10) 0.0063(10) 0.0085(10)
C20 0.0259(12) 0.0201(11) 0.0269(13) 0.0048(10) 0.0072(10) 0.0050(9)
C21 0.0189(11) 0.0150(10) 0.0165(11) 0.0005(8) 0.0023(8) 0.0013(8)
C22 0.0286(12) 0.0138(10) 0.0161(11) 0.0031(8) 0.0039(9) 0.0012(9)
C23 0.0270(12) 0.0199(11) 0.0193(12) 0.0013(9) 0.0028(9) -0.0023(9)
C24 0.0367(15) 0.0249(12) 0.0268(13) -0.0009(10) 0.0024(11) -0.0098(11)
C25 0.0584(18) 0.0172(12) 0.0220(13) -0.0018(10) 0.0108(12) -0.0017(11)
C26 0.0476(16) 0.0252(12) 0.0276(13) 0.0025(10) 0.0114(12) 0.0126(11)
C27 0.0306(13) 0.0238(12) 0.0274(13) -0.0009(10) 0.0040(10) 0.0078(10)
C28 0.0164(11) 0.0129(10) 0.0192(11) -0.0026(8) 0.0008(8) -0.0017(8)
C29 0.0232(12) 0.0209(11) 0.0217(12) 0.0038(9) 0.0021(9) 0.0008(9)
C30 0.0251(13) 0.0218(12) 0.0348(14) 0.0034(10) -0.0001(10) 0.0068(10)
C31 0.0215(12) 0.0231(12) 0.0407(15) -0.0006(11) 0.0102(11) 0.0040(9)
C32 0.0296(13) 0.0236(12) 0.0333(14) 0.0039(10) 0.0153(11) 0.0015(10)
C33 0.0245(12) 0.0175(11) 0.0250(12) 0.0044(9) 0.0061(10) 0.0014(9)
C34 0.0246(12) 0.0276(12) 0.0220(12) -0.0016(10) 0.0001(9) 0.0124(10)
C35 0.0299(13) 0.0234(12) 0.0261(13) 0.0085(10) 0.0069(10) 0.0120(10)
C36 0.0202(12) 0.0259(12) 0.0275(13) 0.0005(10) -0.0011(10) 0.0072(9)
C37 0.0243(13) 0.0272(12) 0.0365(14) 0.0037(11) 0.0034(11) 0.0138(10)
C38 0.0321(14) 0.0311(13) 0.0495(17) 0.0184(12) 0.0235(13) 0.0188(11)
C39 0.0572(19) 0.0516(17) 0.0240(13) 0.0038(12) 0.0139(13) 0.0415(15)
C40 0.0294(14) 0.0228(12) 0.0512(17) -0.0084(12) 0.0021(12) 0.0137(10)
C41 0.0309(13) 0.0243(12) 0.0384(15) 0.0134(11) 0.0134(11) 0.0171(10)
C42 0.0298(13) 0.0259(12) 0.0230(12) 0.0053(10) 0.0104(10) 0.0118(10)
C43 0.0246(12) 0.0280(13) 0.0212(12) 0.0090(10) 0.0094(9) 0.0103(10)
C44 0.0272(13) 0.0182(10) 0.0133(11) 0.0012(8) 0.0022(9) 0.0094(9)

loop_
_atom_type_symbol
_atom_type_description
_atom_type_scat_dispersion_real
_atom_type_scat_dispersion_imag
_atom_type_scat_source
C C 0.0033 0.0016 'International Tables Vol C Tables 4.2.6.8 and 6.1.1.4'
H H 0.0000 0.0000 'International Tables Vol C Tables 4.2.6.8 and 6.1.1.4'
N N 0.0061 0.0033 'International Tables Vol C Tables 4.2.6.8 and 6.1.1.4'
O O 0.0106 0.0060 'International Tables Vol C Tables 4.2.6.8 and 6.1.1.4'
Si Si 0.0817 0.0704 'International Tables Vol C Tables 4.2.6.8 and 6.1.1.4'
Ge Ge 0.1547 1.8001 'International Tables Vol C Tables 4.2.6.8 and 6.1.1.4'
Mo Mo -1.6832 0.6857 'International Tables Vol C Tables 4.2.6.8 and 6.1.1.4'

loop_
_geom_angle_atom_site_label_1
_geom_angle_atom_site_label_2
_geom_angle_atom_site_label_3
_geom_angle
C44 Mo1 C42 80.69(9)
C44 Mo1 C43 107.60(9)
C42 Mo1 C43 79.27(9)
C44 Mo1 C37 135.48(8)
C42 Mo1 C37 140.05(9)
C43 Mo1 C37 99.22(9)
C44 Mo1 C38 155.54(9)
C42 Mo1 C38 105.16(9)
C43 Mo1 C38 96.86(9)
C37 Mo1 C38 34.97(9)
C44 Mo1 C41 103.61(8)
C42 Mo1 C41 144.61(9)
C43 Mo1 C41 129.95(9)
C37 Mo1 C41 34.68(8)
C38 Mo1 C41 57.88(8)
C44 Mo1 C39 123.27(10)
C42 Mo1 C39 90.17(9)
C43 Mo1 C39 125.51(10)
C37 Mo1 C39 57.95(9)
C38 Mo1 C39 34.92(10)
C41 Mo1 C39 57.71(9)
C44 Mo1 C40 97.48(9)
C42 Mo1 C40 110.19(10)
C43 Mo1 C40 154.46(9)
C37 Mo1 C40 57.93(9)
C38 Mo1 C40 58.09(9)
C41 Mo1 C40 34.71(9)
C39 Mo1 C40 34.83(10)
C44 Mo1 Ge1 69.35(6)
C42 Mo1 Ge1 131.67(7)
C43 Mo1 Ge1 75.06(6)
C37 Mo1 Ge1 84.65(6)
C38 Mo1 Ge1 117.93(7)
C41 Mo1 Ge1 80.75(6)
C39 Mo1 Ge1 137.93(6)
C40 Mo1 Ge1 110.59(7)
N1 Ge1 Mo1 118.80(5)
N1 Si1 C35 111.15(10)
N1 Si1 C34 109.88(9)
C35 Si1 C34 107.80(11)
N1 Si1 C36 114.41(9)
C35 Si1 C36 107.46(11)
C34 Si1 C36 105.82(11)
C1 N1 Si1 114.61(13)
C1 N1 Ge1 106.89(12)
Si1 N1 Ge1 138.43(10)
C2 C1 C6 118.99(18)
C2 C1 N1 120.63(18)
C6 C1 N1 120.37(17)
C3 C2 C1 119.01(19)
C3 C2 C8 119.82(18)
C1 C2 C8 120.80(18)
C4 C3 C2 122.63(19)
C3 C4 C5 117.7(2)
C3 C4 C7 121.8(2)
C5 C4 C7 120.6(2)
C6 C5 C4 122.0(2)
C5 C6 C1 119.56(19)
C5 C6 C21 120.59(19)
C1 C6 C21 119.72(18)
C2 C8 C9 111.00(17)
C2 C8 C15 112.52(17)
C9 C8 C15 111.29(16)
C14 C9 C10 117.9(2)
C14 C9 C8 122.7(2)
C10 C9 C8 119.29(19)
C11 C10 C9 121.1(2)
C12 C11 C10 120.0(2)
C13 C12 C11 119.5(2)
C12 C13 C14 120.5(2)
C13 C14 C9 120.9(2)
C16 C15 C20 118.1(2)
C16 C15 C8 122.5(2)
C20 C15 C8 119.41(18)
C15 C16 C17 120.2(2)
C18 C17 C16 120.9(2)
C17 C18 C19 119.5(2)
C20 C19 C18 119.5(2)
C19 C20 C15 121.8(2)
C28 C21 C6 109.77(17)
C28 C21 C22 112.55(17)
C6 C21 C22 114.30(17)
C23 C22 C27 117.8(2)
C23 C22 C21 122.2(2)
C27 C22 C21 120.0(2)
C22 C23 C24 121.0(2)
C25 C24 C23 120.4(2)
C24 C25 C26 119.6(2)
C25 C26 C27 119.9(3)
C26 C27 C22 121.2(2)
C33 C28 C29 118.5(2)
C33 C28 C21 119.69(19)
C29 C28 C21 121.82(19)
C30 C29 C28 120.6(2)
C31 C30 C29 120.2(2)
C30 C31 C32 120.1(2)
C31 C32 C33 119.6(2)
C28 C33 C32 120.9(2)
C41 C37 C38 108.1(2)
C41 C37 Mo1 73.01(13)
C38 C37 Mo1 72.74(14)
C37 C38 C39 107.5(2)
C37 C38 Mo1 72.30(13)
C39 C38 Mo1 72.71(14)
C40 C39 C38 108.2(2)
C40 C39 Mo1 72.66(14)
C38 C39 Mo1 72.37(14)
C41 C40 C39 107.6(2)
C41 C40 Mo1 72.52(13)
C39 C40 Mo1 72.51(14)
C37 C41 C40 108.5(2)
C37 C41 Mo1 72.31(13)
C40 C41 Mo1 72.77(13)
O1 C42 Mo1 178.9(2)
O2 C43 Mo1 172.09(19)
O3 C44 Mo1 172.79(19)

loop_
_geom_bond_atom_site_label_1
_geom_bond_atom_site_label_2
_geom_bond_distance
Mo1 C44 1.966(2)
Mo1 C42 1.967(2)
Mo1 C43 1.971(2)
Mo1 C37 2.343(2)
Mo1 C38 2.348(2)
Mo1 C41 2.352(2)
Mo1 C39 2.353(2)
Mo1 C40 2.355(2)
Mo1 Ge1 2.7377(3)
Ge1 N1 1.8871(18)
Si1 N1 1.7747(18)
Si1 C35 1.854(2)
Si1 C34 1.870(2)
Si1 C36 1.874(2)
O1 C42 1.149(3)
N1 C1 1.456(3)
C1 C2 1.410(3)
C1 C6 1.411(3)
O2 C43 1.156(3)
C2 C3 1.392(3)
C2 C8 1.525(3)
O3 C44 1.157(3)
C3 C4 1.382(3)
C4 C5 1.393(3)
C4 C7 1.512(3)
C5 C6 1.387(3)
C6 C21 1.532(3)
C8 C9 1.529(3)
C8 C15 1.536(3)
C9 C14 1.392(3)
C9 C10 1.394(3)
C10 C11 1.385(3)
C11 C12 1.384(3)
C12 C13 1.379(4)
C13 C14 1.382(3)
C15 C16 1.389(3)
C15 C20 1.389(3)
C16 C17 1.394(3)
C17 C18 1.376(3)
C18 C19 1.386(3)
C19 C20 1.384(3)
C21 C28 1.521(3)
C21 C22 1.533(3)
C22 C23 1.384(3)
C22 C27 1.398(3)
C23 C24 1.388(3)
C24 C25 1.375(4)
C25 C26 1.381(4)
C26 C27 1.383(3)
C28 C33 1.388(3)
C28 C29 1.396(3)
C29 C30 1.382(3)
C30 C31 1.379(3)
C31 C32 1.383(4)
C32 C33 1.391(3)
C37 C41 1.399(3)
C37 C38 1.409(4)
C38 C39 1.411(4)
C39 C40 1.409(4)
C40 C41 1.404(4)
